data_4030059
loop_
_publ_author_name
'Li, Dan'
'Rao, Weidong'
'Tay, Guan Liang'
'Ayers, Benjamin James'
'Chan, Philip Wai Hong'

_publ_section_title
;
 Gold-catalyzed cycloisomerization of 1,6-diyne esters to
 1H-cyclopenta[b]naphthalenes, cis-cyclopenten-2-yl \d-diketones, and
 bicyclo[3.2.0]hepta-1,5-dienes.
;
_journal_issue 23
_journal_name_full 'The Journal of organic chemistry'
_journal_page_first 11301
_journal_page_last 11315
_journal_paper_doi 10.1021/jo5020195
_journal_volume 79
_journal_year 2014
_chemical_formula_sum 'C27 H28 O2'
_chemical_formula_weight 384.49
_space_group_crystal_system monoclinic
_space_group_IT_number 14
_space_group_name_Hall '-P 2yn'
_space_group_name_H-M_alt 'P 1 21/n 1'
_symmetry_space_group_name_Hall '-P 2yn'
_symmetry_space_group_name_H-M 'P 1 21/n 1'
_atom_sites_solution_hydrogens geom
_cell_angle_alpha 90
_cell_angle_beta 104.0683(13)
_cell_angle_gamma 90
_cell_formula_units_Z 4
_cell_length_a 8.0397(2)
_cell_length_b 17.8239(6)
_cell_length_c 15.1921(5)
_cell_measurement_reflns_used 6069
_cell_measurement_temperature 103.(2)
_cell_measurement_theta_max 29.1427
_cell_measurement_theta_min 2.6413
_cell_volume 2111.71(11)
_computing_cell_refinement 'SAINT V8.34A (Bruker AXS Inc., 2013)'
_computing_data_collection 'APEX2 (Bruker AXS Inc., 2013)'
_computing_data_reduction 'SAINT V8.34A (Bruker AXS Inc., 2013)'
_computing_molecular_graphics 'XP (Bruker AXS Inc., 2013)'
_computing_publication_material 'APEX2 (Bruker AXS Inc., 2013)'
_computing_structure_refinement 'SHELXL-2013 (Sheldrick, 2013)'
_diffrn_ambient_temperature 103.(2)
_diffrn_detector_area_resol_mean 8.3333
_diffrn_measured_fraction_theta_full 0.997
_diffrn_measured_fraction_theta_max 0.997
_diffrn_measurement_device_type 'CCD area detector'
_diffrn_measurement_method 'phi and omega scans'
_diffrn_radiation_monochromator graphite
_diffrn_radiation_type MoK\a
_diffrn_radiation_wavelength 0.71073
_diffrn_reflns_av_R_equivalents 0.0314
_diffrn_reflns_av_unetI/netI 0.0348
_diffrn_reflns_limit_h_max 10
_diffrn_reflns_limit_h_min -11
_diffrn_reflns_limit_k_max 24
_diffrn_reflns_limit_k_min -23
_diffrn_reflns_limit_l_max 14
_diffrn_reflns_limit_l_min -20
_diffrn_reflns_number 20581
_diffrn_reflns_theta_full 29.15
_diffrn_reflns_theta_max 29.15
_diffrn_reflns_theta_min 1.79
_diffrn_source 'fine-focus sealed tube'
_exptl_absorpt_coefficient_mu 0.074
_exptl_absorpt_correction_T_max 0.98
_exptl_absorpt_correction_T_min 0.89
_exptl_absorpt_correction_type multi-scan
_exptl_absorpt_process_details 'SADABS V2012/1 (Bruker AXS Inc.)'
_exptl_crystal_colour colourless
_exptl_crystal_density_diffrn 1.209
_exptl_crystal_density_method 'not measured'
_exptl_crystal_description block
_exptl_crystal_F_000 824
_exptl_crystal_size_max 0.380
_exptl_crystal_size_mid 0.300
_exptl_crystal_size_min 0.260
_refine_diff_density_max 0.444
_refine_diff_density_min -0.301
_refine_ls_extinction_method none
_refine_ls_goodness_of_fit_ref 1.092
_refine_ls_hydrogen_treatment constr
_refine_ls_matrix_type full
_refine_ls_number_parameters 267
_refine_ls_number_reflns 5662
_refine_ls_number_restraints 0
_refine_ls_restrained_S_all 1.092
_refine_ls_R_factor_all 0.0630
_refine_ls_R_factor_gt 0.0477
_refine_ls_shift/su_max 0.000
_refine_ls_shift/su_mean 0.000
_refine_ls_structure_factor_coef Fsqd
_refine_ls_weighting_details 'w=1/[\s^2^(Fo^2^)+(0.0786P)^2^+0.3944P] where P=(Fo^2^+2Fc^2^)/3'
_refine_ls_weighting_scheme calc
_refine_ls_wR_factor_gt 0.1250
_refine_ls_wR_factor_ref 0.1438
_reflns_number_gt 4497
_reflns_number_total 5662
_reflns_threshold_expression 'I > 2\s(I)'
_cod_data_source_file jo5020195_si_010.cif
_cod_data_source_block I
_cod_depositor_comments 'Adding full bibliography for 4030057--4030064.cif.'
_cod_database_code 4030059

loop_
_space_group_symop_operation_xyz
'x, y, z'
'-x+1/2, y+1/2, -z+1/2'
'-x, -y, -z'
'x-1/2, -y-1/2, z-1/2'

loop_
_atom_site_type_symbol
_atom_site_label
_atom_site_fract_x
_atom_site_fract_y
_atom_site_fract_z
_atom_site_U_iso_or_equiv
_atom_site_adp_type
_atom_site_calc_flag
_atom_site_refinement_flags_adp
_atom_site_refinement_flags_posn
_atom_site_occupancy
C C1 0.43648(16) 0.21167(7) 0.11291(8) 0.0141(2) Uani d . . 1
C C2 0.49048(15) 0.24704(7) 0.02971(8) 0.0141(2) Uani d . . 1
C C3 0.43580(16) 0.18429(7) -0.02209(8) 0.0153(3) Uani d . . 1
C C4 0.40215(17) 0.13668(7) -0.10651(8) 0.0175(3) Uani d . . 1
H H4A 0.5094 0.1261 -0.1253 0.021 Uiso calc U R 1
H H4B 0.3189 0.161 -0.1573 0.021 Uiso calc U R 1
C C5 0.32594(16) 0.06351(7) -0.07484(8) 0.0162(3) Uani d . . 1
H H5A 0.2106 0.0533 -0.1141 0.019 Uiso calc U R 1
H H5B 0.4009 0.0201 -0.0781 0.019 Uiso calc U R 1
C C6 0.31497(15) 0.07653(7) 0.02342(8) 0.0142(2) Uani d . . 1
C C7 0.37617(16) 0.14596(7) 0.04662(8) 0.0146(2) Uani d . . 1
C C8 0.58177(16) 0.19276(7) 0.19465(8) 0.0151(2) Uani d . . 1
C C9 0.73188(17) 0.15394(8) 0.17153(9) 0.0204(3) Uani d . . 1
H H9A 0.8221 0.146 0.227 0.031 Uiso calc U R 1
H H9B 0.7764 0.1851 0.1293 0.031 Uiso calc U R 1
H H9C 0.6949 0.1054 0.1432 0.031 Uiso calc U R 1
C C10 0.57638(18) 0.20705(8) 0.27956(9) 0.0205(3) Uani d . . 1
H H10A 0.6693 0.1927 0.3282 0.025 Uiso calc U R 1
H H10B 0.4796 0.2317 0.2917 0.025 Uiso calc U R 1
C C11 0.15509(16) 0.27008(7) 0.09081(8) 0.0157(3) Uani d . . 1
C C12 0.04777(18) 0.31318(8) 0.14177(9) 0.0213(3) Uani d . . 1
H H12A -0.0657 0.3227 0.1018 0.032 Uiso calc U R 1
H H12B 0.1037 0.3611 0.1624 0.032 Uiso calc U R 1
H H12C 0.0353 0.2839 0.1944 0.032 Uiso calc U R 1
C C13 0.57271(15) 0.31878(7) 0.02493(8) 0.0140(2) Uani d . . 1
C C14 0.63674(16) 0.34119(7) -0.04984(8) 0.0158(3) Uani d . . 1
C C15 0.62803(18) 0.29010(8) -0.12980(9) 0.0212(3) Uani d . . 1
H H15A 0.6723 0.3165 -0.176 0.032 Uiso calc U R 1
H H15B 0.5087 0.2754 -0.1556 0.032 Uiso calc U R 1
H H15C 0.6975 0.2452 -0.1099 0.032 Uiso calc U R 1
C C16 0.71212(17) 0.41166(7) -0.04748(9) 0.0185(3) Uani d . . 1
H H16 0.7549 0.4267 -0.0978 0.022 Uiso calc U R 1
C C17 0.72816(17) 0.46142(7) 0.02505(9) 0.0181(3) Uani d . . 1
C C18 0.8065(2) 0.53777(8) 0.02275(11) 0.0255(3) Uani d . . 1
H H18A 0.8462 0.543 -0.033 0.038 Uiso calc U R 1
H H18B 0.9038 0.5436 0.0755 0.038 Uiso calc U R 1
H H18C 0.7205 0.5764 0.0243 0.038 Uiso calc U R 1
C C19 0.66821(16) 0.43863(7) 0.10036(9) 0.0167(3) Uani d . . 1
C C20 0.68561(19) 0.48970(8) 0.18112(10) 0.0233(3) Uani d . . 1
H H20A 0.632 0.4661 0.2256 0.035 Uiso calc U R 1
H H20B 0.6288 0.5376 0.1614 0.035 Uiso calc U R 1
H H20C 0.8074 0.4986 0.2089 0.035 Uiso calc U R 1
C C21 0.59231(16) 0.36853(7) 0.09884(8) 0.0158(3) Uani d . . 1
H H21 0.5518 0.3534 0.1499 0.019 Uiso calc U R 1
C C22 0.25219(15) 0.01980(7) 0.07663(8) 0.0149(2) Uani d . . 1
C C23 0.17908(16) -0.04720(7) 0.03676(9) 0.0176(3) Uani d . . 1
H H23 0.1694 -0.0556 -0.026 0.021 Uiso calc U R 1
C C24 0.12058(17) -0.10161(7) 0.08745(9) 0.0195(3) Uani d . . 1
H H24 0.0706 -0.1465 0.0591 0.023 Uiso calc U R 1
C C25 0.13492(18) -0.09053(8) 0.17896(10) 0.0227(3) Uani d . . 1
H H25 0.0962 -0.1279 0.2138 0.027 Uiso calc U R 1
C C26 0.2066(2) -0.02414(8) 0.21987(10) 0.0265(3) Uani d . . 1
H H26 0.2157 -0.0163 0.2827 0.032 Uiso calc U R 1
C C27 0.26459(18) 0.03053(7) 0.16959(9) 0.0211(3) Uani d . . 1
H H27 0.3131 0.0755 0.1982 0.025 Uiso calc U R 1
O O1 0.30803(11) 0.25130(5) 0.14733(6) 0.0153(2) Uani d . . 1
O O2 0.11171(12) 0.25451(6) 0.01161(6) 0.0251(2) Uani d . . 1

loop_
_atom_site_aniso_label
_atom_site_aniso_U_11
_atom_site_aniso_U_22
_atom_site_aniso_U_33
_atom_site_aniso_U_12
_atom_site_aniso_U_13
_atom_site_aniso_U_23
C1 0.0162(6) 0.0129(5) 0.0136(6) 0.0001(5) 0.0041(4) -0.0026(4)
C2 0.0145(6) 0.0158(6) 0.0120(5) 0.0027(5) 0.0035(4) 0.0008(4)
C3 0.0149(6) 0.0165(6) 0.0140(6) 0.0023(5) 0.0027(4) 0.0004(4)
C4 0.0208(6) 0.0178(6) 0.0131(6) 0.0008(5) 0.0027(5) -0.0022(4)
C5 0.0163(6) 0.0159(6) 0.0155(6) 0.0009(5) 0.0021(4) -0.0039(4)
C6 0.0125(6) 0.0144(6) 0.0147(6) 0.0019(4) 0.0012(4) -0.0021(4)
C7 0.0141(6) 0.0158(6) 0.0129(6) 0.0010(5) 0.0013(4) -0.0018(4)
C8 0.0157(6) 0.0111(5) 0.0174(6) -0.0022(5) 0.0018(4) 0.0001(4)
C9 0.0184(6) 0.0198(6) 0.0211(6) 0.0032(5) 0.0010(5) 0.0002(5)
C10 0.0224(7) 0.0216(7) 0.0158(6) 0.0009(5) 0.0014(5) 0.0003(5)
C11 0.0156(6) 0.0129(6) 0.0178(6) -0.0019(5) 0.0027(4) 0.0003(4)
C12 0.0187(6) 0.0237(7) 0.0217(7) 0.0046(5) 0.0054(5) 0.0001(5)
C13 0.0130(6) 0.0136(6) 0.0144(6) 0.0027(4) 0.0018(4) 0.0021(4)
C14 0.0158(6) 0.0167(6) 0.0143(6) 0.0038(5) 0.0027(4) 0.0025(4)
C15 0.0279(7) 0.0220(7) 0.0157(6) 0.0014(6) 0.0090(5) 0.0000(5)
C16 0.0202(6) 0.0182(6) 0.0177(6) 0.0018(5) 0.0055(5) 0.0059(5)
C17 0.0176(6) 0.0143(6) 0.0214(6) 0.0017(5) 0.0031(5) 0.0043(5)
C18 0.0279(7) 0.0172(7) 0.0315(8) -0.0029(6) 0.0071(6) 0.0041(5)
C19 0.0155(6) 0.0149(6) 0.0186(6) 0.0023(5) 0.0019(5) -0.0001(5)
C20 0.0272(7) 0.0194(7) 0.0233(7) -0.0034(6) 0.0060(5) -0.0048(5)
C21 0.0157(6) 0.0164(6) 0.0155(6) 0.0014(5) 0.0044(4) 0.0010(4)
C22 0.0113(5) 0.0141(6) 0.0184(6) 0.0022(4) 0.0019(4) -0.0013(4)
C23 0.0146(6) 0.0164(6) 0.0204(6) 0.0015(5) 0.0019(5) -0.0048(5)
C24 0.0147(6) 0.0144(6) 0.0280(7) -0.0001(5) 0.0023(5) -0.0031(5)
C25 0.0224(7) 0.0190(6) 0.0274(7) -0.0016(5) 0.0077(5) 0.0026(5)
C26 0.0371(8) 0.0232(7) 0.0200(7) -0.0052(6) 0.0083(6) -0.0012(5)
C27 0.0273(7) 0.0168(6) 0.0188(6) -0.0045(5) 0.0046(5) -0.0041(5)
O1 0.0151(4) 0.0171(4) 0.0134(4) 0.0017(3) 0.0032(3) -0.0018(3)
O2 0.0222(5) 0.0308(6) 0.0190(5) 0.0038(4) -0.0012(4) -0.0063(4)

loop_
_atom_type_symbol
_atom_type_description
_atom_type_scat_dispersion_real
_atom_type_scat_dispersion_imag
_atom_type_scat_source
C C 0.0033 0.0016 'International Tables Vol C Tables 4.2.6.8 and 6.1.1.4'
H H 0.0000 0.0000 'International Tables Vol C Tables 4.2.6.8 and 6.1.1.4'
O O 0.0106 0.0060 'International Tables Vol C Tables 4.2.6.8 and 6.1.1.4'

loop_
_geom_angle_atom_site_label_1
_geom_angle_atom_site_label_2
_geom_angle_atom_site_label_3
_geom_angle
O1 C1 C8 106.65(9)
O1 C1 C7 117.82(10)
C8 C1 C7 114.93(10)
O1 C1 C2 117.18(10)
C8 C1 C2 116.08(10)
C7 C1 C2 83.31(9)
C3 C2 C13 140.73(12)
C3 C2 C1 91.25(10)
C13 C2 C1 127.97(10)
C2 C3 C7 95.06(10)
C2 C3 C4 155.59(12)
C7 C3 C4 109.32(11)
C3 C4 C5 102.14(10)
C3 C4 H4A 111.3
C5 C4 H4A 111.3
C3 C4 H4B 111.3
C5 C4 H4B 111.3
H4A C4 H4B 109.2
C6 C5 C4 107.00(10)
C6 C5 H5A 110.3
C4 C5 H5A 110.3
C6 C5 H5B 110.3
C4 C5 H5B 110.3
H5A C5 H5B 108.6
C7 C6 C22 130.20(11)
C7 C6 C5 106.85(11)
C22 C6 C5 122.93(11)
C6 C7 C3 114.56(11)
C6 C7 C1 154.78(12)
C3 C7 C1 90.34(10)
C10 C8 C9 122.22(12)
C10 C8 C1 123.46(12)
C9 C8 C1 114.30(11)
C8 C9 H9A 109.5
C8 C9 H9B 109.5
H9A C9 H9B 109.5
C8 C9 H9C 109.5
H9A C9 H9C 109.5
H9B C9 H9C 109.5
C8 C10 H10A 120.0
C8 C10 H10B 120.0
H10A C10 H10B 120.0
O2 C11 O1 125.01(12)
O2 C11 C12 124.82(12)
O1 C11 C12 110.17(10)
C11 C12 H12A 109.5
C11 C12 H12B 109.5
H12A C12 H12B 109.5
C11 C12 H12C 109.5
H12A C12 H12C 109.5
H12B C12 H12C 109.5
C21 C13 C14 118.06(11)
C21 C13 C2 118.63(11)
C14 C13 C2 123.30(11)
C16 C14 C13 118.40(12)
C16 C14 C15 120.08(11)
C13 C14 C15 121.51(12)
C14 C15 H15A 109.5
C14 C15 H15B 109.5
H15A C15 H15B 109.5
C14 C15 H15C 109.5
H15A C15 H15C 109.5
H15B C15 H15C 109.5
C14 C16 C17 123.37(12)
C14 C16 H16 118.3
C17 C16 H16 118.3
C16 C17 C19 118.35(12)
C16 C17 C18 121.04(12)
C19 C17 C18 120.60(12)
C17 C18 H18A 109.5
C17 C18 H18B 109.5
H18A C18 H18B 109.5
C17 C18 H18C 109.5
H18A C18 H18C 109.5
H18B C18 H18C 109.5
C21 C19 C17 118.88(12)
C21 C19 C20 120.72(12)
C17 C19 C20 120.40(12)
C19 C20 H20A 109.5
C19 C20 H20B 109.5
H20A C20 H20B 109.5
C19 C20 H20C 109.5
H20A C20 H20C 109.5
H20B C20 H20C 109.5
C19 C21 C13 122.90(12)
C19 C21 H21 118.6
C13 C21 H21 118.6
C23 C22 C27 118.05(12)
C23 C22 C6 121.08(11)
C27 C22 C6 120.88(11)
C24 C23 C22 121.19(12)
C24 C23 H23 119.4
C22 C23 H23 119.4
C25 C24 C23 120.09(12)
C25 C24 H24 120.0
C23 C24 H24 120.0
C24 C25 C26 119.64(13)
C24 C25 H25 120.2
C26 C25 H25 120.2
C27 C26 C25 120.56(13)
C27 C26 H26 119.7
C25 C26 H26 119.7
C26 C27 C22 120.46(12)
C26 C27 H27 119.8
C22 C27 H27 119.8
C11 O1 C1 120.43(9)

loop_
_geom_bond_atom_site_label_1
_geom_bond_atom_site_label_2
_geom_bond_distance
C1 O1 1.4496(14)
C1 C8 1.5215(17)
C1 C7 1.5439(17)
C1 C2 1.5653(17)
C2 C3 1.3766(17)
C2 C13 1.4495(17)
C3 C7 1.4246(17)
C3 C4 1.5065(17)
C4 C5 1.5656(18)
C4 H4A 0.99
C4 H4B 0.99
C5 C6 1.5343(17)
C5 H5A 0.99
C5 H5B 0.99
C6 C7 1.3467(17)
C6 C22 1.4590(17)
C8 C10 1.3259(18)
C8 C9 1.5049(18)
C9 H9A 0.98
C9 H9B 0.98
C9 H9C 0.98
C10 H10A 0.95
C10 H10B 0.95
C11 O2 1.2010(15)
C11 O1 1.3594(15)
C11 C12 1.5029(18)
C12 H12A 0.98
C12 H12B 0.98
C12 H12C 0.98
C13 C21 1.4093(17)
C13 C14 1.4138(17)
C14 C16 1.3913(18)
C14 C15 1.5060(18)
C15 H15A 0.98
C15 H15B 0.98
C15 H15C 0.98
C16 C17 1.3959(19)
C16 H16 0.95
C17 C19 1.4052(18)
C17 C18 1.5034(18)
C18 H18A 0.98
C18 H18B 0.98
C18 H18C 0.98
C19 C21 1.3882(18)
C19 C20 1.5066(18)
C20 H20A 0.98
C20 H20B 0.98
C20 H20C 0.98
C21 H21 0.95
C22 C23 1.4019(17)
C22 C27 1.4045(18)
C23 C24 1.3895(19)
C23 H23 0.95
C24 C25 1.381(2)
C24 H24 0.95
C25 C26 1.394(2)
C25 H25 0.95
C26 C27 1.3871(19)
C26 H26 0.95
C27 H27 0.95
